data_7103091
loop_
_publ_author_name
'Nishiura, Masayoshi'
'Mashiko, Tomohiro'
'Hou, Zhaomin'

_publ_section_title
;
 Synthesis and styrene polymerisation catalysis of eta5- and
 eta1-pyrrolyl-ligated cationic rare earth metal aminobenzyl complexes.
;
_journal_issue 17
_journal_name_full 'Chemical communications (Cambridge, England)'
_journal_page_first 2019
_journal_page_last 2021
_journal_paper_doi 10.1039/b719182k
_journal_year 2008
_chemical_formula_sum 'C26 H36 N3 Sc'
_chemical_formula_weight 435.54
_chemical_name_common Me4PyrScBz2
_chemical_name_systematic
;
?
;
_space_group_IT_number 14
_symmetry_cell_setting monoclinic
_symmetry_space_group_name_Hall '-P 2ybc'
_symmetry_space_group_name_H-M 'P 1 21/c 1'
_atom_sites_solution_hydrogens geom
_atom_sites_solution_primary direct
_atom_sites_solution_secondary difmap
_audit_creation_method SHELXL-97
_cell_angle_alpha 90.00
_cell_angle_beta 93.858(6)
_cell_angle_gamma 90.00
_cell_formula_units_Z 4
_cell_length_a 8.575(4)
_cell_length_b 19.292(8)
_cell_length_c 14.179(6)
_cell_measurement_temperature 173(2)
_cell_volume 2340.4(17)
_computing_structure_refinement 'SHELXL-97 (Sheldrick, 1997)'
_computing_structure_solution 'SHELXS-97 (Sheldrick, 1990)'
_diffrn_ambient_temperature 173(2)
_diffrn_measured_fraction_theta_full 0.993
_diffrn_measured_fraction_theta_max 0.993
_diffrn_radiation_monochromator graphite
_diffrn_radiation_source 'fine-focus sealed tube'
_diffrn_radiation_type MoK\a
_diffrn_radiation_wavelength 0.71073
_diffrn_reflns_av_R_equivalents 0.0625
_diffrn_reflns_av_sigmaI/netI 0.0619
_diffrn_reflns_limit_h_max 8
_diffrn_reflns_limit_h_min -10
_diffrn_reflns_limit_k_max 21
_diffrn_reflns_limit_k_min -22
_diffrn_reflns_limit_l_max 16
_diffrn_reflns_limit_l_min -16
_diffrn_reflns_number 11701
_diffrn_reflns_theta_full 25.02
_diffrn_reflns_theta_max 25.02
_diffrn_reflns_theta_min 1.79
_exptl_absorpt_coefficient_mu 0.332
_exptl_absorpt_correction_T_max 0.9071
_exptl_absorpt_correction_T_min 0.8258
_exptl_absorpt_correction_type multi-scan
_exptl_absorpt_process_details SADABS
_exptl_crystal_colour yellow
_exptl_crystal_density_diffrn 1.236
_exptl_crystal_density_method 'not measured'
_exptl_crystal_description cube
_exptl_crystal_F_000 936
_exptl_crystal_size_max 0.60
_exptl_crystal_size_mid 0.40
_exptl_crystal_size_min 0.30
_refine_diff_density_max 0.361
_refine_diff_density_min -0.617
_refine_diff_density_rms 0.090
_refine_ls_extinction_method none
_refine_ls_goodness_of_fit_ref 1.095
_refine_ls_hydrogen_treatment none
_refine_ls_matrix_type full
_refine_ls_number_parameters 279
_refine_ls_number_reflns 4109
_refine_ls_number_restraints 0
_refine_ls_restrained_S_all 1.095
_refine_ls_R_factor_all 0.0994
_refine_ls_R_factor_gt 0.0678
_refine_ls_shift/su_max 0.003
_refine_ls_shift/su_mean 0.000
_refine_ls_structure_factor_coef Fsqd
_refine_ls_weighting_details 'calc w=1/[\s^2^(Fo^2^)+(0.0760P)^2^+1.6910P] where P=(Fo^2^+2Fc^2^)/3'
_refine_ls_weighting_scheme calc
_refine_ls_wR_factor_gt 0.1539
_refine_ls_wR_factor_ref 0.1676
_reflns_number_gt 2892
_reflns_number_total 4109
_reflns_threshold_expression >2sigma(I)
_cod_data_source_file b719182k.txt
_cod_data_source_block 4
_cod_original_sg_symbol_H-M P2(1)/c
_cod_database_code 7103091

loop_
_symmetry_equiv_pos_as_xyz
'x, y, z'
'-x, y+1/2, -z+1/2'
'-x, -y, -z'
'x, -y-1/2, z-1/2'

loop_
_atom_site_label
_atom_site_type_symbol
_atom_site_fract_x
_atom_site_fract_y
_atom_site_fract_z
_atom_site_U_iso_or_equiv
_atom_site_adp_type
_atom_site_occupancy
_atom_site_symmetry_multiplicity
_atom_site_calc_flag
_atom_site_refinement_flags
_atom_site_disorder_assembly
_atom_site_disorder_group
Sc1 Sc 0.74013(8) 0.85678(3) 0.10830(5) 0.0205(2) Uani 1 1 d . . .
N1 N 0.7265(3) 0.88957(15) 0.2642(2) 0.0263(7) Uani 1 1 d . . .
N2 N 0.7457(3) 0.87817(14) -0.0515(2) 0.0235(7) Uani 1 1 d . . .
N3 N 0.7478(3) 0.74701(13) 0.1099(2) 0.0235(6) Uani 1 1 d . . .
C1 C 0.9506(4) 0.92176(18) 0.1420(3) 0.0283(8) Uani 1 1 d . . .
H1A H 1.0335 0.9115 0.0988 0.034 Uiso 1 1 calc R . .
H1B H 0.9247 0.9717 0.1380 0.034 Uiso 1 1 calc R . .
C2 C 0.9991(4) 0.90164(17) 0.2393(3) 0.0256(8) Uani 1 1 d . . .
C3 C 0.8878(4) 0.88355(18) 0.3016(3) 0.0243(8) Uani 1 1 d . . .
C4 C 0.9283(4) 0.8612(2) 0.3913(3) 0.0325(9) Uani 1 1 d . . .
H4 H 0.8491 0.8509 0.4329 0.039 Uiso 1 1 calc R . .
C5 C 1.0820(5) 0.8535(2) 0.4217(3) 0.0429(10) Uani 1 1 d . . .
H5 H 1.1099 0.8370 0.4836 0.052 Uiso 1 1 calc R . .
C6 C 1.1956(5) 0.8699(2) 0.3618(3) 0.0407(10) Uani 1 1 d . . .
H6 H 1.3027 0.8645 0.3821 0.049 Uiso 1 1 calc R . .
C7 C 1.1546(5) 0.8939(2) 0.2727(3) 0.0336(9) Uani 1 1 d . . .
H7 H 1.2347 0.9056 0.2324 0.040 Uiso 1 1 calc R . .
C8 C 0.6210(4) 0.8400(2) 0.3062(3) 0.0384(10) Uani 1 1 d . . .
H8A H 0.6627 0.7930 0.3009 0.058 Uiso 1 1 calc R . .
H8B H 0.5174 0.8426 0.2726 0.058 Uiso 1 1 calc R . .
H8C H 0.6124 0.8515 0.3730 0.058 Uiso 1 1 calc R . .
C9 C 0.6699(5) 0.9604(2) 0.2796(3) 0.0397(10) Uani 1 1 d . . .
H9A H 0.6762 0.9705 0.3475 0.059 Uiso 1 1 calc R . .
H9B H 0.5611 0.9644 0.2542 0.059 Uiso 1 1 calc R . .
H9C H 0.7347 0.9935 0.2473 0.059 Uiso 1 1 calc R . .
C10 C 0.5203(4) 0.91395(18) 0.0697(3) 0.0273(8) Uani 1 1 d . . .
H10A H 0.4397 0.9030 0.1142 0.033 Uiso 1 1 calc R . .
H10B H 0.5388 0.9646 0.0704 0.033 Uiso 1 1 calc R . .
C11 C 0.4712(4) 0.89006(17) -0.0262(2) 0.0243(8) Uani 1 1 d . . .
C12 C 0.5836(4) 0.87166(17) -0.0882(3) 0.0250(8) Uani 1 1 d . . .
C13 C 0.5443(5) 0.8489(2) -0.1777(3) 0.0351(9) Uani 1 1 d . . .
H13 H 0.6237 0.8388 -0.2192 0.042 Uiso 1 1 calc R . .
C14 C 0.3902(5) 0.8407(2) -0.2078(3) 0.0453(11) Uani 1 1 d . . .
H14 H 0.3625 0.8244 -0.2699 0.054 Uiso 1 1 calc R . .
C15 C 0.2761(5) 0.8562(2) -0.1477(3) 0.0448(11) Uani 1 1 d . . .
H15 H 0.1691 0.8498 -0.1676 0.054 Uiso 1 1 calc R . .
C16 C 0.3169(4) 0.8808(2) -0.0588(3) 0.0325(9) Uani 1 1 d . . .
H16 H 0.2367 0.8919 -0.0183 0.039 Uiso 1 1 calc R . .
C17 C 0.8494(4) 0.8258(2) -0.0898(3) 0.0333(9) Uani 1 1 d . . .
H17A H 0.8047 0.7796 -0.0823 0.050 Uiso 1 1 calc R . .
H17B H 0.9525 0.8281 -0.0556 0.050 Uiso 1 1 calc R . .
H17C H 0.8601 0.8350 -0.1570 0.050 Uiso 1 1 calc R . .
C18 C 0.8040(5) 0.9475(2) -0.0747(3) 0.0346(9) Uani 1 1 d . . .
H18A H 0.8002 0.9530 -0.1436 0.052 Uiso 1 1 calc R . .
H18B H 0.9120 0.9526 -0.0485 0.052 Uiso 1 1 calc R . .
H18C H 0.7384 0.9829 -0.0476 0.052 Uiso 1 1 calc R . .
C19 C 0.8774(4) 0.70691(17) 0.1335(3) 0.0262(8) Uani 1 1 d . . .
C20 C 0.8409(5) 0.63833(18) 0.1261(3) 0.0296(9) Uani 1 1 d . . .
C21 C 0.6803(5) 0.63506(18) 0.0954(3) 0.0316(9) Uani 1 1 d . . .
C22 C 0.6273(4) 0.70233(18) 0.0860(3) 0.0270(8) Uani 1 1 d . . .
C23 C 1.0310(4) 0.73862(19) 0.1616(3) 0.0352(10) Uani 1 1 d . . .
H23A H 1.0291 0.7576 0.2256 0.053 Uiso 1 1 calc R . .
H23B H 1.0525 0.7759 0.1174 0.053 Uiso 1 1 calc R . .
H23C H 1.1129 0.7033 0.1603 0.053 Uiso 1 1 calc R . .
C24 C 0.9479(6) 0.5781(2) 0.1440(3) 0.0468(12) Uani 1 1 d . . .
H24A H 1.0547 0.5949 0.1583 0.070 Uiso 1 1 calc R . .
H24B H 0.9450 0.5486 0.0877 0.070 Uiso 1 1 calc R . .
H24C H 0.9143 0.5513 0.1977 0.070 Uiso 1 1 calc R . .
C25 C 0.5887(6) 0.5701(2) 0.0778(3) 0.0509(13) Uani 1 1 d . . .
H25A H 0.4815 0.5818 0.0552 0.076 Uiso 1 1 calc R . .
H25B H 0.5872 0.5436 0.1367 0.076 Uiso 1 1 calc R . .
H25C H 0.6373 0.5422 0.0300 0.076 Uiso 1 1 calc R . .
C26 C 0.4687(5) 0.7266(2) 0.0554(3) 0.0361(10) Uani 1 1 d . . .
H26A H 0.4376 0.7635 0.0977 0.054 Uiso 1 1 calc R . .
H26B H 0.3950 0.6878 0.0574 0.054 Uiso 1 1 calc R . .
H26C H 0.4682 0.7444 -0.0094 0.054 Uiso 1 1 calc R . .

loop_
_atom_site_aniso_label
_atom_site_aniso_U_11
_atom_site_aniso_U_22
_atom_site_aniso_U_33
_atom_site_aniso_U_23
_atom_site_aniso_U_13
_atom_site_aniso_U_12
Sc1 0.0238(4) 0.0180(3) 0.0196(4) 0.0007(3) 0.0013(3) -0.0001(3)
N1 0.0260(17) 0.0292(15) 0.0235(18) -0.0020(12) 0.0010(13) 0.0022(13)
N2 0.0227(16) 0.0242(14) 0.0239(17) 0.0008(12) 0.0042(13) -0.0006(12)
N3 0.0298(17) 0.0199(14) 0.0207(16) 0.0007(12) 0.0010(12) -0.0009(13)
C1 0.031(2) 0.0282(19) 0.026(2) 0.0008(15) 0.0031(16) -0.0054(16)
C2 0.032(2) 0.0213(17) 0.024(2) -0.0053(14) -0.0005(16) -0.0021(15)
C3 0.0253(19) 0.0277(17) 0.020(2) -0.0048(14) 0.0026(15) -0.0002(15)
C4 0.028(2) 0.045(2) 0.024(2) 0.0011(17) 0.0030(17) 0.0001(18)
C5 0.042(3) 0.063(3) 0.023(2) 0.006(2) -0.0032(19) 0.006(2)
C6 0.026(2) 0.063(3) 0.033(3) -0.001(2) -0.0038(18) 0.0011(19)
C7 0.027(2) 0.045(2) 0.029(2) -0.0018(17) 0.0029(17) -0.0034(18)
C8 0.028(2) 0.059(3) 0.028(2) 0.0070(19) 0.0048(18) -0.0071(19)
C9 0.047(3) 0.040(2) 0.032(2) -0.0138(18) -0.0024(19) 0.0164(19)
C10 0.028(2) 0.0308(19) 0.023(2) 0.0013(15) 0.0055(16) 0.0044(16)
C11 0.027(2) 0.0234(17) 0.022(2) 0.0027(14) 0.0029(16) 0.0017(15)
C12 0.027(2) 0.0270(18) 0.021(2) 0.0036(14) 0.0005(15) -0.0018(15)
C13 0.032(2) 0.048(2) 0.025(2) -0.0046(17) 0.0044(17) 0.0041(18)
C14 0.038(2) 0.071(3) 0.027(2) -0.014(2) -0.0055(19) -0.001(2)
C15 0.028(2) 0.069(3) 0.037(3) -0.009(2) -0.0008(18) -0.005(2)
C16 0.027(2) 0.042(2) 0.029(2) -0.0016(17) 0.0038(17) 0.0038(17)
C17 0.028(2) 0.046(2) 0.026(2) -0.0050(17) 0.0047(17) 0.0050(18)
C18 0.037(2) 0.037(2) 0.030(2) 0.0097(17) 0.0042(18) -0.0090(17)
C19 0.036(2) 0.0245(18) 0.019(2) 0.0002(14) 0.0023(16) 0.0050(16)
C20 0.042(2) 0.0236(18) 0.024(2) 0.0023(15) 0.0054(17) 0.0042(17)
C21 0.051(2) 0.0219(19) 0.023(2) -0.0027(14) 0.0080(18) -0.0089(17)
C22 0.037(2) 0.0254(18) 0.019(2) 0.0005(14) 0.0050(16) -0.0039(16)
C23 0.034(2) 0.029(2) 0.042(3) 0.0017(17) -0.0059(19) 0.0063(17)
C24 0.068(3) 0.027(2) 0.046(3) 0.0029(18) 0.009(2) 0.014(2)
C25 0.074(3) 0.029(2) 0.050(3) -0.0018(19) 0.010(2) -0.019(2)
C26 0.036(2) 0.035(2) 0.038(3) 0.0020(17) 0.0004(19) -0.0106(18)

loop_
_atom_type_symbol
_atom_type_description
_atom_type_scat_dispersion_real
_atom_type_scat_dispersion_imag
_atom_type_scat_source
C C 0.0033 0.0016 'International Tables Vol C Tables 4.2.6.8 and 6.1.1.4'
H H 0.0000 0.0000 'International Tables Vol C Tables 4.2.6.8 and 6.1.1.4'
N N 0.0061 0.0033 'International Tables Vol C Tables 4.2.6.8 and 6.1.1.4'
Sc Sc 0.2519 0.3716 'International Tables Vol C Tables 4.2.6.8 and 6.1.1.4'

loop_
_geom_angle_atom_site_label_1
_geom_angle_atom_site_label_2
_geom_angle_atom_site_label_3
_geom_angle
_geom_angle_site_symmetry_1
_geom_angle_site_symmetry_3
_geom_angle_publ_flag
N3 Sc1 C10 121.62(13) . . ?
N3 Sc1 C1 122.48(13) . . ?
C10 Sc1 C1 115.89(14) . . ?
N3 Sc1 N2 100.75(11) . . ?
C10 Sc1 N2 75.06(12) . . ?
C1 Sc1 N2 92.32(12) . . ?
N3 Sc1 N1 105.50(11) . . ?
C10 Sc1 N1 90.18(12) . . ?
C1 Sc1 N1 74.47(12) . . ?
N2 Sc1 N1 153.74(10) . . ?
C3 N1 C8 113.4(3) . . ?
C3 N1 C9 109.6(3) . . ?
C8 N1 C9 109.0(3) . . ?
C3 N1 Sc1 102.7(2) . . ?
C8 N1 Sc1 106.4(2) . . ?
C9 N1 Sc1 115.8(2) . . ?
C12 N2 C18 109.2(3) . . ?
C12 N2 C17 113.2(3) . . ?
C18 N2 C17 108.5(3) . . ?
C12 N2 Sc1 104.7(2) . . ?
C18 N2 Sc1 114.3(2) . . ?
C17 N2 Sc1 107.0(2) . . ?
C22 N3 C19 106.8(3) . . ?
C22 N3 Sc1 127.1(2) . . ?
C19 N3 Sc1 126.0(2) . . ?
C2 C1 Sc1 103.2(2) . . ?
C3 C2 C7 116.1(3) . . ?
C3 C2 C1 120.1(3) . . ?
C7 C2 C1 123.5(3) . . ?
C4 C3 C2 122.0(3) . . ?
C4 C3 N1 122.8(3) . . ?
C2 C3 N1 115.2(3) . . ?
C3 C4 C5 120.4(4) . . ?
C4 C5 C6 119.4(4) . . ?
C7 C6 C5 120.0(4) . . ?
C6 C7 C2 122.0(4) . . ?
C11 C10 Sc1 105.0(2) . . ?
C16 C11 C12 116.3(3) . . ?
C16 C11 C10 123.9(3) . . ?
C12 C11 C10 119.7(3) . . ?
C13 C12 C11 122.1(3) . . ?
C13 C12 N2 122.0(3) . . ?
C11 C12 N2 115.9(3) . . ?
C12 C13 C14 120.0(4) . . ?
C13 C14 C15 119.6(4) . . ?
C16 C15 C14 119.8(4) . . ?
C15 C16 C11 122.1(4) . . ?
C20 C19 N3 110.4(3) . . ?
C20 C19 C23 128.1(3) . . ?
N3 C19 C23 121.4(3) . . ?
C19 C20 C21 106.3(3) . . ?
C19 C20 C24 127.4(4) . . ?
C21 C20 C24 126.3(4) . . ?
C22 C21 C20 107.1(3) . . ?
C22 C21 C25 127.5(4) . . ?
C20 C21 C25 125.4(4) . . ?
N3 C22 C21 109.3(3) . . ?
N3 C22 C26 122.6(3) . . ?
C21 C22 C26 128.2(4) . . ?

loop_
_geom_bond_atom_site_label_1
_geom_bond_atom_site_label_2
_geom_bond_distance
_geom_bond_site_symmetry_2
_geom_bond_publ_flag
Sc1 N3 2.119(3) . ?
Sc1 C10 2.221(4) . ?
Sc1 C1 2.223(4) . ?
Sc1 N2 2.306(3) . ?
Sc1 N1 2.309(3) . ?
N1 C3 1.453(5) . ?
N1 C8 1.469(5) . ?
N1 C9 1.471(5) . ?
N2 C12 1.457(5) . ?
N2 C18 1.472(4) . ?
N2 C17 1.473(4) . ?
N3 C22 1.371(5) . ?
N3 C19 1.377(5) . ?
C1 C2 1.466(5) . ?
C2 C3 1.388(5) . ?
C2 C7 1.393(5) . ?
C3 C4 1.366(5) . ?
C4 C5 1.367(6) . ?
C5 C6 1.371(6) . ?
C6 C7 1.369(6) . ?
C10 C11 1.470(5) . ?
C11 C16 1.383(5) . ?
C11 C12 1.393(5) . ?
C12 C13 1.363(5) . ?
C13 C14 1.370(6) . ?
C14 C15 1.373(6) . ?
C15 C16 1.370(6) . ?
C19 C20 1.362(5) . ?
C19 C23 1.482(5) . ?
C20 C21 1.417(6) . ?
C20 C24 1.492(5) . ?
C21 C22 1.379(5) . ?
C21 C25 1.491(5) . ?
C22 C26 1.475(5) . ?

loop_
_geom_torsion_atom_site_label_1
_geom_torsion_atom_site_label_2
_geom_torsion_atom_site_label_3
_geom_torsion_atom_site_label_4
_geom_torsion
_geom_torsion_site_symmetry_1
_geom_torsion_site_symmetry_2
_geom_torsion_site_symmetry_3
_geom_torsion_site_symmetry_4
_geom_torsion_publ_flag
Sc1 N3 C19 C20 -179.5(2) . . . . ?
Sc1 N3 C22 C21 179.3(2) . . . . ?
